data_4338399
loop_
_publ_author_name
'Boyce, David W.'
'Salmon, Debra J.'
'Tolman, William B.'

_publ_section_title
;
 Linkage Isomerism in Transition-Metal Complexes of Mixed
 (Arylcarboxamido)(arylimino)pyridine Ligands.
;
_journal_issue 11
_journal_name_full 'Inorganic chemistry'
_journal_page_first 5788
_journal_page_last 5796
_journal_paper_doi 10.1021/ic500638z
_journal_volume 53
_journal_year 2014
_chemical_formula_moiety 'C28 H32 Cl Cu N3 O, C H2 Cl2'
_chemical_formula_sum 'C29 H34 Cl3 Cu N3 O'
_chemical_formula_weight 610.48
_chemical_name_common 11236
_chemical_name_systematic
; 

 ? 

;
_space_group_IT_number 2
_symmetry_cell_setting triclinic
_symmetry_space_group_name_Hall '-P 1'
_symmetry_space_group_name_H-M 'P -1'
_atom_sites_solution_hydrogens geom
_atom_sites_solution_primary direct
_atom_sites_solution_secondary difmap
_audit_creation_method SHELXL-97
_cell_angle_alpha 89.148(2)
_cell_angle_beta 87.476(2)
_cell_angle_gamma 67.6840(10)
_cell_formula_units_Z 2
_cell_length_a 9.6620(12)
_cell_length_b 12.0158(16)
_cell_length_c 14.1155(18)
_cell_measurement_reflns_used 5713
_cell_measurement_temperature 173(2)
_cell_measurement_theta_max 26.0875
_cell_measurement_theta_min 2.274
_cell_volume 1514.6(3)
_computing_cell_refinement 'SAINT, Bruker'
_computing_data_collection 'APEX II, Bruker'
_computing_data_reduction 'SAINT, Bruker'
_computing_molecular_graphics 'SHELXTL, Bruker'
_computing_structure_refinement 'SHELXL-97 (Sheldrick, 2008)'
_computing_structure_solution 'SHELXS-97 (Sheldrick, 2008)'
_diffrn_ambient_temperature 173(2)
_diffrn_measured_fraction_theta_full 0.992
_diffrn_measured_fraction_theta_max 0.992
_diffrn_measurement_device_type 'Bruker APEX II CCD'
_diffrn_measurement_method 'area detector, omega scans per phi'
_diffrn_radiation_monochromator graphite
_diffrn_radiation_source 'normal-focus sealed tube'
_diffrn_radiation_type MoK\a
_diffrn_radiation_wavelength 0.71073
_diffrn_reflns_av_R_equivalents 0.0000
_diffrn_reflns_av_sigmaI/netI 0.0471
_diffrn_reflns_limit_h_max 12
_diffrn_reflns_limit_h_min -12
_diffrn_reflns_limit_k_max 15
_diffrn_reflns_limit_k_min -15
_diffrn_reflns_limit_l_max 17
_diffrn_reflns_limit_l_min 0
_diffrn_reflns_number 6196
_diffrn_reflns_theta_full 26.45
_diffrn_reflns_theta_max 26.45
_diffrn_reflns_theta_min 1.44
_exptl_absorpt_coefficient_mu 1.012
_exptl_absorpt_correction_T_max 0.9056
_exptl_absorpt_correction_T_min 0.8233
_exptl_absorpt_correction_type multi-scan
_exptl_absorpt_process_details 'SADABS, R. Blessing, 1995'
_exptl_crystal_colour green
_exptl_crystal_density_diffrn 1.339
_exptl_crystal_density_method 'not measured'
_exptl_crystal_description plate
_exptl_crystal_F_000 634
_exptl_crystal_size_max 0.20
_exptl_crystal_size_mid 0.20
_exptl_crystal_size_min 0.10
_refine_diff_density_max 1.084
_refine_diff_density_min -0.824
_refine_diff_density_rms 0.074
_refine_ls_extinction_method none
_refine_ls_goodness_of_fit_ref 1.022
_refine_ls_hydrogen_treatment constr
_refine_ls_matrix_type full
_refine_ls_number_parameters 351
_refine_ls_number_reflns 6196
_refine_ls_number_restraints 7
_refine_ls_restrained_S_all 1.023
_refine_ls_R_factor_all 0.0815
_refine_ls_R_factor_gt 0.0521
_refine_ls_shift/su_max 0.003
_refine_ls_shift/su_mean 0.000
_refine_ls_structure_factor_coef Fsqd
_refine_ls_weighting_details 'calc w=1/[\s^2^(Fo^2^)+(0.0700P)^2^+1.6228P] where P=(Fo^2^+2Fc^2^)/3'
_refine_ls_weighting_scheme calc
_refine_ls_wR_factor_gt 0.1288
_refine_ls_wR_factor_ref 0.1448
_reflns_number_gt 4516
_reflns_number_total 6196
_reflns_threshold_expression >2sigma(I)
_cod_data_source_file ic500638z_si_002.cif
_cod_data_source_block iPrMeLCuCl
_cod_depositor_comments 'Adding full bibliography for 4338396--4338405.cif.'
_cod_original_sg_symbol_H-M P-1
_cod_database_code 4338399

loop_
_symmetry_equiv_pos_as_xyz
'x, y, z'
'-x, -y, -z'

loop_
_atom_site_label
_atom_site_type_symbol
_atom_site_fract_x
_atom_site_fract_y
_atom_site_fract_z
_atom_site_U_iso_or_equiv
_atom_site_adp_type
_atom_site_occupancy
_atom_site_symmetry_multiplicity
_atom_site_calc_flag
_atom_site_refinement_flags
_atom_site_disorder_assembly
_atom_site_disorder_group
Cu1 Cu 0.55227(5) 0.75142(4) 0.21317(3) 0.02985(14) Uani 1 1 d . . .
O1 O 0.5121(3) 1.0903(2) 0.2703(2) 0.0423(6) Uani 1 1 d . . .
N1 N 0.4552(3) 0.9236(2) 0.2424(2) 0.0306(6) Uani 1 1 d . . .
C1 C 0.5459(4) 0.9827(3) 0.2522(2) 0.0312(7) Uani 1 1 d . . .
Cl1 Cl 0.36342(10) 0.70219(9) 0.18467(8) 0.0463(3) Uani 1 1 d . . .
N2 N 0.7288(3) 0.7872(3) 0.2255(2) 0.0313(6) Uani 1 1 d . . .
C2 C 0.8555(4) 0.5801(3) 0.2021(3) 0.0393(9) Uani 1 1 d . . .
N3 N 0.7219(3) 0.5834(3) 0.1966(2) 0.0355(7) Uani 1 1 d . . .
C3 C 0.7091(4) 0.9012(3) 0.2399(2) 0.0320(8) Uani 1 1 d . . .
C4 C 0.8306(4) 0.9344(4) 0.2438(3) 0.0395(9) Uani 1 1 d . . .
H4A H 0.8171 1.0160 0.2534 0.047 Uiso 1 1 calc R . .
C5 C 0.9724(4) 0.8463(4) 0.2335(3) 0.0441(10) Uani 1 1 d . . .
H5A H 1.0576 0.8673 0.2356 0.053 Uiso 1 1 calc R . .
C6 C 0.9914(4) 0.7276(4) 0.2202(3) 0.0434(9) Uani 1 1 d . . .
H6A H 1.0887 0.6663 0.2140 0.052 Uiso 1 1 calc R . .
C7 C 0.8650(4) 0.7001(3) 0.2160(3) 0.0364(8) Uani 1 1 d . . .
C8 C 0.9953(5) 0.4699(4) 0.1971(4) 0.0590(12) Uani 1 1 d . . .
H8A H 0.9699 0.3984 0.2032 0.089 Uiso 1 1 calc R . .
H8B H 1.0593 0.4711 0.2487 0.089 Uiso 1 1 calc R . .
H8C H 1.0488 0.4675 0.1360 0.089 Uiso 1 1 calc R . .
C9 C 0.2985(4) 0.9922(3) 0.2598(3) 0.0316(8) Uani 1 1 d . . .
C10 C 0.2136(4) 1.0632(3) 0.1876(3) 0.0407(9) Uani 1 1 d . . .
C11 C 0.0622(5) 1.1329(3) 0.2098(4) 0.0525(12) Uani 1 1 d . . .
H11A H 0.0010 1.1813 0.1622 0.063 Uiso 1 1 calc R . .
C12 C 0.0015(5) 1.1319(4) 0.2995(4) 0.0537(12) Uani 1 1 d . . .
H12A H -0.0997 1.1825 0.3141 0.064 Uiso 1 1 calc R . .
C13 C 0.0855(5) 1.0588(4) 0.3674(4) 0.0558(12) Uani 1 1 d . . .
H13A H 0.0408 1.0573 0.4285 0.067 Uiso 1 1 calc R . .
C14 C 0.2351(4) 0.9862(4) 0.3495(3) 0.0430(9) Uani 1 1 d . . .
C15 C 0.3230(5) 0.9031(5) 0.4262(3) 0.0660(14) Uani 1 1 d . . .
H15A H 0.4308 0.8694 0.4042 0.079 Uiso 1 1 calc R . .
C16 C 0.2726(8) 0.7985(5) 0.4416(4) 0.090(2) Uani 1 1 d . . .
H16A H 0.2882 0.7528 0.3824 0.135 Uiso 1 1 calc R . .
H16B H 0.1661 0.8294 0.4610 0.135 Uiso 1 1 calc R . .
H16C H 0.3309 0.7458 0.4912 0.135 Uiso 1 1 calc R . .
C17 C 0.3114(8) 0.9685(7) 0.5201(4) 0.094(2) Uani 1 1 d . . .
H17A H 0.3495 1.0328 0.5105 0.141 Uiso 1 1 calc R . .
H17B H 0.3708 0.9113 0.5670 0.141 Uiso 1 1 calc R . .
H17C H 0.2064 1.0031 0.5429 0.141 Uiso 1 1 calc R . .
C18 C 0.2812(6) 1.0644(4) 0.0899(3) 0.0581(12) Uani 1 1 d . . .
H18A H 0.3909 1.0154 0.0924 0.070 Uiso 1 1 calc R . .
C19 C 0.2648(8) 1.1879(5) 0.0565(4) 0.0898(19) Uani 1 1 d . . .
H19A H 0.2996 1.2275 0.1050 0.135 Uiso 1 1 calc R . .
H19B H 0.1593 1.2355 0.0452 0.135 Uiso 1 1 calc R . .
H19C H 0.3247 1.1814 -0.0025 0.135 Uiso 1 1 calc R . .
C20 C 0.2179(11) 1.0031(6) 0.0194(4) 0.127(3) Uani 1 1 d . . .
H20A H 0.2783 0.9883 -0.0402 0.190 Uiso 1 1 calc R . .
H20B H 0.1142 1.0551 0.0073 0.190 Uiso 1 1 calc R . .
H20C H 0.2206 0.9264 0.0457 0.190 Uiso 1 1 calc R . .
C21 C 0.6949(4) 0.4749(3) 0.1818(3) 0.0381(9) Uani 1 1 d . . .
C22 C 0.6538(4) 0.4212(3) 0.2600(3) 0.0419(9) Uani 1 1 d . . .
C23 C 0.6187(5) 0.3206(3) 0.2435(3) 0.0486(10) Uani 1 1 d . . .
H23A H 0.5901 0.2817 0.2954 0.058 Uiso 1 1 calc R . .
C24 C 0.6247(5) 0.2774(4) 0.1534(4) 0.0540(11) Uani 1 1 d . . .
H24A H 0.6008 0.2088 0.1435 0.065 Uiso 1 1 calc R . .
C25 C 0.6653(5) 0.3326(4) 0.0776(3) 0.0553(11) Uani 1 1 d . . .
H25A H 0.6698 0.3011 0.0157 0.066 Uiso 1 1 calc R . .
C26 C 0.6998(5) 0.4335(4) 0.0891(3) 0.0482(10) Uani 1 1 d . . .
C27 C 0.7390(7) 0.4966(5) 0.0060(3) 0.0724(16) Uani 1 1 d . . .
H27A H 0.7187 0.4645 -0.0529 0.109 Uiso 1 1 calc R . .
H27B H 0.8454 0.4837 0.0063 0.109 Uiso 1 1 calc R . .
H27C H 0.6785 0.5830 0.0103 0.109 Uiso 1 1 calc R . .
C28 C 0.6461(6) 0.4703(4) 0.3582(3) 0.0612(13) Uani 1 1 d . . .
H28A H 0.5838 0.5565 0.3589 0.092 Uiso 1 1 calc R . .
H28B H 0.7472 0.4583 0.3770 0.092 Uiso 1 1 calc R . .
H28C H 0.6022 0.4282 0.4027 0.092 Uiso 1 1 calc R . .
C29 C 0.7575(10) 0.7065(7) 0.5828(6) 0.123(3) Uani 1 1 d D . .
H29A H 0.6597 0.7751 0.5845 0.147 Uiso 1 1 d R A .
H29B H 0.8210 0.7215 0.6302 0.147 Uiso 1 1 d R . .
Cl2 Cl 0.7287(3) 0.5734(3) 0.61131(19) 0.1499(9) Uani 1 1 d . A .
Cl3 Cl 0.8941(18) 0.6762(15) 0.4934(13) 0.210(7) Uani 0.48(2) 1 d PDU A 1
Cl3' Cl 0.788(3) 0.7096(8) 0.4639(4) 0.212(7) Uani 0.52(2) 1 d PDU A 2

loop_
_atom_site_aniso_label
_atom_site_aniso_U_11
_atom_site_aniso_U_22
_atom_site_aniso_U_33
_atom_site_aniso_U_23
_atom_site_aniso_U_13
_atom_site_aniso_U_12
Cu1 0.0286(2) 0.0268(2) 0.0364(2) -0.00360(16) 0.00177(17) -0.01333(17)
O1 0.0390(15) 0.0285(13) 0.0623(18) -0.0055(12) -0.0013(13) -0.0160(11)
N1 0.0287(15) 0.0274(15) 0.0367(16) -0.0036(12) 0.0004(12) -0.0118(12)
C1 0.0331(19) 0.0302(18) 0.0330(19) 0.0009(14) -0.0015(15) -0.0151(15)
Cl1 0.0333(5) 0.0424(5) 0.0682(7) -0.0138(5) 0.0005(4) -0.0198(4)
N2 0.0277(15) 0.0291(15) 0.0379(17) -0.0011(12) 0.0014(12) -0.0121(12)
C2 0.034(2) 0.034(2) 0.049(2) -0.0031(17) 0.0058(17) -0.0129(16)
N3 0.0359(17) 0.0289(15) 0.0440(18) -0.0035(13) 0.0019(14) -0.0150(13)
C3 0.0362(19) 0.0321(18) 0.0306(18) -0.0002(14) 0.0000(15) -0.0164(15)
C4 0.040(2) 0.042(2) 0.045(2) -0.0029(17) 0.0002(17) -0.0247(18)
C5 0.036(2) 0.046(2) 0.057(3) -0.0067(19) 0.0017(18) -0.0236(19)
C6 0.0264(19) 0.045(2) 0.059(3) -0.0067(19) 0.0060(17) -0.0143(17)
C7 0.0320(19) 0.035(2) 0.044(2) -0.0026(16) 0.0008(16) -0.0147(16)
C8 0.041(2) 0.033(2) 0.096(4) -0.006(2) 0.006(2) -0.0071(19)
C9 0.0302(18) 0.0258(17) 0.040(2) -0.0055(15) -0.0017(15) -0.0120(14)
C10 0.043(2) 0.0289(19) 0.050(2) -0.0009(16) -0.0085(18) -0.0123(17)
C11 0.039(2) 0.030(2) 0.086(3) 0.000(2) -0.021(2) -0.0088(18)
C12 0.033(2) 0.036(2) 0.090(4) -0.017(2) 0.007(2) -0.0121(18)
C13 0.039(2) 0.060(3) 0.070(3) -0.010(2) 0.012(2) -0.021(2)
C14 0.034(2) 0.048(2) 0.044(2) -0.0055(18) 0.0045(17) -0.0131(18)
C15 0.050(3) 0.093(4) 0.041(3) 0.011(2) 0.010(2) -0.013(3)
C16 0.126(6) 0.065(4) 0.058(3) 0.010(3) 0.010(3) -0.015(4)
C17 0.099(5) 0.141(6) 0.055(3) 0.005(4) -0.015(3) -0.060(5)
C18 0.069(3) 0.047(3) 0.046(3) 0.011(2) -0.013(2) -0.008(2)
C19 0.130(6) 0.072(4) 0.075(4) 0.007(3) 0.008(4) -0.050(4)
C20 0.262(11) 0.091(5) 0.053(4) -0.007(3) -0.013(5) -0.096(6)
C21 0.037(2) 0.0240(17) 0.054(2) -0.0019(16) 0.0005(17) -0.0123(15)
C22 0.044(2) 0.0315(19) 0.051(2) 0.0042(17) -0.0018(18) -0.0148(17)
C23 0.048(2) 0.033(2) 0.067(3) 0.007(2) 0.001(2) -0.0181(19)
C24 0.060(3) 0.032(2) 0.078(3) -0.001(2) -0.007(2) -0.025(2)
C25 0.073(3) 0.045(2) 0.056(3) -0.010(2) 0.002(2) -0.031(2)
C26 0.055(3) 0.039(2) 0.054(3) -0.0049(19) 0.005(2) -0.022(2)
C27 0.116(5) 0.072(3) 0.050(3) -0.011(2) 0.014(3) -0.061(3)
C28 0.084(4) 0.060(3) 0.048(3) 0.006(2) 0.000(2) -0.038(3)
C29 0.125(7) 0.098(6) 0.139(7) 0.006(5) 0.011(5) -0.038(5)
Cl2 0.1202(18) 0.187(3) 0.159(2) -0.0392(19) 0.0030(15) -0.0770(18)
Cl3 0.203(11) 0.220(11) 0.215(12) -0.092(9) 0.118(8) -0.100(8)
Cl3' 0.412(17) 0.120(5) 0.079(3) 0.006(3) -0.021(6) -0.073(8)

loop_
_atom_type_symbol
_atom_type_description
_atom_type_scat_dispersion_real
_atom_type_scat_dispersion_imag
_atom_type_scat_source
C C 0.0033 0.0016 'International Tables Vol C Tables 4.2.6.8 and 6.1.1.4'
H H 0.0000 0.0000 'International Tables Vol C Tables 4.2.6.8 and 6.1.1.4'
N N 0.0061 0.0033 'International Tables Vol C Tables 4.2.6.8 and 6.1.1.4'
O O 0.0106 0.0060 'International Tables Vol C Tables 4.2.6.8 and 6.1.1.4'
Cl Cl 0.1484 0.1585 'International Tables Vol C Tables 4.2.6.8 and 6.1.1.4'
Cu Cu 0.3201 1.2651 'International Tables Vol C Tables 4.2.6.8 and 6.1.1.4'

loop_
_geom_angle_atom_site_label_1
_geom_angle_atom_site_label_2
_geom_angle_atom_site_label_3
_geom_angle
N2 Cu1 N1 81.14(12)
N2 Cu1 N3 77.92(12)
N1 Cu1 N3 158.74(12)
N2 Cu1 Cl1 173.84(9)
N1 Cu1 Cl1 102.66(9)
N3 Cu1 Cl1 98.52(9)
C1 N1 C9 116.0(3)
C1 N1 Cu1 116.3(2)
C9 N1 Cu1 127.6(2)
O1 C1 N1 128.4(3)
O1 C1 C3 119.4(3)
N1 C1 C3 112.2(3)
C3 N2 C7 122.1(3)
C3 N2 Cu1 117.4(2)
C7 N2 Cu1 120.5(2)
N3 C2 C8 125.9(4)
N3 C2 C7 114.5(3)
C8 C2 C7 119.6(3)
C2 N3 C21 121.0(3)
C2 N3 Cu1 115.7(2)
C21 N3 Cu1 123.3(2)
N2 C3 C4 120.5(3)
N2 C3 C1 112.7(3)
C4 C3 C1 126.8(3)
C3 C4 C5 118.5(4)
C3 C4 H4A 120.7
C5 C4 H4A 120.7
C4 C5 C6 120.4(3)
C4 C5 H5A 119.8
C6 C5 H5A 119.8
C5 C6 C7 118.3(4)
C5 C6 H6A 120.8
C7 C6 H6A 120.8
N2 C7 C6 120.1(3)
N2 C7 C2 111.3(3)
C6 C7 C2 128.6(3)
C2 C8 H8A 109.5
C2 C8 H8B 109.5
H8A C8 H8B 109.5
C2 C8 H8C 109.5
H8A C8 H8C 109.5
H8B C8 H8C 109.5
C14 C9 C10 121.7(3)
C14 C9 N1 118.4(3)
C10 C9 N1 119.8(3)
C9 C10 C11 117.4(4)
C9 C10 C18 121.3(4)
C11 C10 C18 121.3(4)
C12 C11 C10 120.9(4)
C12 C11 H11A 119.6
C10 C11 H11A 119.6
C13 C12 C11 120.3(4)
C13 C12 H12A 119.8
C11 C12 H12A 119.8
C12 C13 C14 121.5(4)
C12 C13 H13A 119.3
C14 C13 H13A 119.3
C13 C14 C9 117.9(4)
C13 C14 C15 119.7(4)
C9 C14 C15 122.3(3)
C14 C15 C16 110.8(5)
C14 C15 C17 112.6(5)
C16 C15 C17 109.8(4)
C14 C15 H15A 107.8
C16 C15 H15A 107.8
C17 C15 H15A 107.8
C15 C16 H16A 109.5
C15 C16 H16B 109.5
H16A C16 H16B 109.5
C15 C16 H16C 109.5
H16A C16 H16C 109.5
H16B C16 H16C 109.5
C15 C17 H17A 109.5
C15 C17 H17B 109.5
H17A C17 H17B 109.5
C15 C17 H17C 109.5
H17A C17 H17C 109.5
H17B C17 H17C 109.5
C10 C18 C19 113.5(4)
C10 C18 C20 110.5(5)
C19 C18 C20 111.1(4)
C10 C18 H18A 107.1
C19 C18 H18A 107.1
C20 C18 H18A 107.1
C18 C19 H19A 109.5
C18 C19 H19B 109.5
H19A C19 H19B 109.5
C18 C19 H19C 109.5
H19A C19 H19C 109.5
H19B C19 H19C 109.5
C18 C20 H20A 109.5
C18 C20 H20B 109.5
H20A C20 H20B 109.5
C18 C20 H20C 109.5
H20A C20 H20C 109.5
H20B C20 H20C 109.5
C22 C21 C26 122.7(3)
C22 C21 N3 118.2(3)
C26 C21 N3 118.9(3)
C21 C22 C23 117.3(4)
C21 C22 C28 121.1(4)
C23 C22 C28 121.5(4)
C24 C23 C22 121.0(4)
C24 C23 H23A 119.5
C22 C23 H23A 119.5
C25 C24 C23 120.3(4)
C25 C24 H24A 119.9
C23 C24 H24A 119.9
C24 C25 C26 121.5(4)
C24 C25 H25A 119.2
C26 C25 H25A 119.2
C25 C26 C21 117.1(4)
C25 C26 C27 121.6(4)
C21 C26 C27 121.2(4)
C26 C27 H27A 109.5
C26 C27 H27B 109.5
H27A C27 H27B 109.5
C26 C27 H27C 109.5
H27A C27 H27C 109.5
H27B C27 H27C 109.5
C22 C28 H28A 109.5
C22 C28 H28B 109.5
H28A C28 H28B 109.5
C22 C28 H28C 109.5
H28A C28 H28C 109.5
H28B C28 H28C 109.5
Cl3' C29 Cl2 108.3(6)
Cl3 C29 Cl2 109.0(6)
Cl3' C29 H29A 95.6
Cl3 C29 H29A 125.8
Cl2 C29 H29A 109.1
Cl3' C29 H29B 124.3
Cl3 C29 H29B 93.2
Cl2 C29 H29B 109.9
H29A C29 H29B 108.2

loop_
_geom_bond_atom_site_label_1
_geom_bond_atom_site_label_2
_geom_bond_distance
Cu1 N2 1.926(3)
Cu1 N1 1.962(3)
Cu1 N3 2.070(3)
Cu1 Cl1 2.1755(10)
O1 C1 1.236(4)
N1 C1 1.332(4)
N1 C9 1.435(4)
C1 C3 1.511(5)
N2 C3 1.327(4)
N2 C7 1.337(5)
C2 N3 1.282(5)
C2 C8 1.491(5)
C2 C7 1.496(5)
N3 C21 1.442(4)
C3 C4 1.379(5)
C4 C5 1.380(6)
C4 H4A 0.9500
C5 C6 1.382(5)
C5 H5A 0.9500
C6 C7 1.384(5)
C6 H6A 0.9500
C8 H8A 0.9800
C8 H8B 0.9800
C8 H8C 0.9800
C9 C14 1.394(5)
C9 C10 1.398(5)
C10 C11 1.406(6)
C10 C18 1.503(6)
C11 C12 1.372(7)
C11 H11A 0.9500
C12 C13 1.361(7)
C12 H12A 0.9500
C13 C14 1.390(6)
C13 H13A 0.9500
C14 C15 1.514(6)
C15 C16 1.521(8)
C15 C17 1.529(8)
C15 H15A 1.0000
C16 H16A 0.9800
C16 H16B 0.9800
C16 H16C 0.9800
C17 H17A 0.9800
C17 H17B 0.9800
C17 H17C 0.9800
C18 C19 1.503(7)
C18 C20 1.525(8)
C18 H18A 1.0000
C19 H19A 0.9800
C19 H19B 0.9800
C19 H19C 0.9800
C20 H20A 0.9800
C20 H20B 0.9800
C20 H20C 0.9800
C21 C22 1.388(5)
C21 C26 1.398(6)
C22 C23 1.399(5)
C22 C28 1.502(6)
C23 C24 1.371(6)
C23 H23A 0.9500
C24 C25 1.370(6)
C24 H24A 0.9500
C25 C26 1.388(6)
C25 H25A 0.9500
C26 C27 1.499(6)
C27 H27A 0.9800
C27 H27B 0.9800
C27 H27C 0.9800
C28 H28A 0.9800
C28 H28B 0.9800
C28 H28C 0.9800
C29 Cl3' 1.693(11)
C29 Cl3 1.722(11)
C29 Cl2 1.763(8)
C29 H29A 0.9900
C29 H29B 0.9900

loop_
_geom_torsion_atom_site_label_1
_geom_torsion_atom_site_label_2
_geom_torsion_atom_site_label_3
_geom_torsion_atom_site_label_4
_geom_torsion
N2 Cu1 N1 C1 2.7(3)
N3 Cu1 N1 C1 12.9(5)
Cl1 Cu1 N1 C1 -172.3(2)
N2 Cu1 N1 C9 -173.4(3)
N3 Cu1 N1 C9 -163.3(3)
Cl1 Cu1 N1 C9 11.5(3)
C9 N1 C1 O1 -3.5(5)
Cu1 N1 C1 O1 179.9(3)
C9 N1 C1 C3 175.6(3)
Cu1 N1 C1 C3 -1.0(4)
N1 Cu1 N2 C3 -4.2(3)
N3 Cu1 N2 C3 179.5(3)
N1 Cu1 N2 C7 178.2(3)
N3 Cu1 N2 C7 1.9(3)
C8 C2 N3 C21 -1.7(6)
C7 C2 N3 C21 179.1(3)
C8 C2 N3 Cu1 177.0(4)
C7 C2 N3 Cu1 -2.3(4)
N2 Cu1 N3 C2 0.4(3)
N1 Cu1 N3 C2 -9.9(5)
Cl1 Cu1 N3 C2 175.2(3)
N2 Cu1 N3 C21 179.0(3)
N1 Cu1 N3 C21 168.8(3)
Cl1 Cu1 N3 C21 -6.1(3)
C7 N2 C3 C4 1.3(5)
Cu1 N2 C3 C4 -176.2(3)
C7 N2 C3 C1 -177.7(3)
Cu1 N2 C3 C1 4.7(4)
O1 C1 C3 N2 176.9(3)
N1 C1 C3 N2 -2.3(4)
O1 C1 C3 C4 -2.1(6)
N1 C1 C3 C4 178.6(3)
N2 C3 C4 C5 -0.8(6)
C1 C3 C4 C5 178.2(4)
C3 C4 C5 C6 -0.4(6)
C4 C5 C6 C7 1.0(6)
C3 N2 C7 C6 -0.7(6)
Cu1 N2 C7 C6 176.7(3)
C3 N2 C7 C2 179.0(3)
Cu1 N2 C7 C2 -3.6(4)
C5 C6 C7 N2 -0.4(6)
C5 C6 C7 C2 179.9(4)
N3 C2 C7 N2 3.7(5)
C8 C2 C7 N2 -175.7(4)
N3 C2 C7 C6 -176.6(4)
C8 C2 C7 C6 4.0(7)
C1 N1 C9 C14 -96.0(4)
Cu1 N1 C9 C14 80.2(4)
C1 N1 C9 C10 83.5(4)
Cu1 N1 C9 C10 -100.3(4)
C14 C9 C10 C11 2.5(5)
N1 C9 C10 C11 -177.1(3)
C14 C9 C10 C18 -177.0(4)
N1 C9 C10 C18 3.4(5)
C9 C10 C11 C12 0.9(6)
C18 C10 C11 C12 -179.6(4)
C10 C11 C12 C13 -3.1(6)
C11 C12 C13 C14 2.0(7)
C12 C13 C14 C9 1.3(6)
C12 C13 C14 C15 -178.0(4)
C10 C9 C14 C13 -3.6(6)
N1 C9 C14 C13 176.0(3)
C10 C9 C14 C15 175.7(4)
N1 C9 C14 C15 -4.8(6)
C13 C14 C15 C16 71.6(6)
C9 C14 C15 C16 -107.7(5)
C13 C14 C15 C17 -51.8(6)
C9 C14 C15 C17 128.9(5)
C9 C10 C18 C19 -124.2(5)
C11 C10 C18 C19 56.4(6)
C9 C10 C18 C20 110.3(5)
C11 C10 C18 C20 -69.2(6)
C2 N3 C21 C22 99.4(4)
Cu1 N3 C21 C22 -79.2(4)
C2 N3 C21 C26 -85.5(5)
Cu1 N3 C21 C26 95.9(4)
C26 C21 C22 C23 1.0(6)
N3 C21 C22 C23 176.0(3)
C26 C21 C22 C28 -178.4(4)
N3 C21 C22 C28 -3.5(6)
C21 C22 C23 C24 -0.1(6)
C28 C22 C23 C24 179.4(4)
C22 C23 C24 C25 -0.2(7)
C23 C24 C25 C26 -0.5(7)
C24 C25 C26 C21 1.4(7)
C24 C25 C26 C27 -177.8(5)
C22 C21 C26 C25 -1.7(6)
N3 C21 C26 C25 -176.6(4)
C22 C21 C26 C27 177.6(4)
N3 C21 C26 C27 2.7(6)
